data_6000431
loop_
_publ_author_name
'Leineweber, A.'
'Jacobs, H.'

_publ_section_title
;
 Preparation of single crystals of LaAl and X-ray structure determination
;
_journal_issue 1-2
_journal_name_full 'Journal of Alloys and Compounds'
_journal_page_first L10
_journal_page_last L12
_journal_paper_doi 10.1016/S0925-8388(98)00636-7
_journal_volume 278
_journal_year 1998
_chemical_formula_sum 'Al La'
_space_group_name_H-M_alt 'C m c m'
_cell_angle_alpha 90.000
_cell_angle_beta 90.000
_cell_angle_gamma 90.000
_cell_length_a 9.4550
_cell_length_b 7.7530
_cell_length_c 5.7910
_cell_volume 424.51
_cod_database_code 6000431

loop_
_atom_site_label
_atom_site_fract_x
_atom_site_fract_y
_atom_site_fract_z
? ? ? ?
